data_1101010
loop_
_publ_author_name
'Hashimoto, Masao'
'Tajima, Fukue'
'Eda, Kazuo'
'Yamamura, Kimiaki'
'Okazaki, Tadashi'

_publ_section_title
;
 Exploration of plastic-like phases in alkylurea systems.
 A thermal and X-ray study
;
_journal_issue 1-3
_journal_name_full 'Journal of Molecular Structure'
_journal_page_first 23
_journal_page_last 33
_journal_paper_doi 10.1016/j.molstruc.2004.08.008
_journal_volume 734
_journal_year 2005
_chemical_formula_moiety 'C14 H30 N2 O'
_chemical_formula_sum 'C14 H30 N2 O'
_chemical_formula_weight 242.40
_chemical_melting_point 384.6
_chemical_name_common n-tridecylurea
_space_group_IT_number 14
_symmetry_cell_setting monoclinic
_symmetry_space_group_name_Hall '-P 2ybc'
_symmetry_space_group_name_H-M 'P 1 21/c 1'
_atom_sites_solution_hydrogens geom
_atom_sites_solution_primary direct
_atom_sites_solution_secondary difmap
_cell_angle_alpha 90.00
_cell_angle_beta 99.751(7)
_cell_angle_gamma 90.00
_cell_formula_units_Z 4
_cell_length_a 23.124(8)
_cell_length_b 7.542(2)
_cell_length_c 9.299(3)
_cell_measurement_reflns_used 836
_cell_measurement_temperature 314(2)
_cell_measurement_theta_max 22.530
_cell_measurement_theta_min 2.682
_cell_volume 1598.3(9)
_diffrn_ambient_temperature 314(2)
_diffrn_measurement_device_type 'CCD area detector'
_diffrn_measurement_method 'phi and omega scans'
_diffrn_radiation_monochromator graphite
_diffrn_radiation_source 'fine-focus sealed tube'
_diffrn_radiation_type MoK\a
_diffrn_radiation_wavelength 0.71073
_diffrn_reflns_av_R_equivalents 0.0862
_diffrn_reflns_av_sigmaI/netI 0.1519
_diffrn_reflns_limit_h_max 29
_diffrn_reflns_limit_h_min -23
_diffrn_reflns_limit_k_max 9
_diffrn_reflns_limit_k_min -8
_diffrn_reflns_limit_l_max 11
_diffrn_reflns_limit_l_min -11
_diffrn_reflns_number 8810
_diffrn_reflns_theta_max 27.56
_diffrn_reflns_theta_min 2.68
_exptl_absorpt_coefficient_mu 0.063
_exptl_absorpt_correction_T_max 1.000000
_exptl_absorpt_correction_T_min 0.297791
_exptl_absorpt_correction_type empirical
_exptl_absorpt_process_details 'program SADABS ver. 2.03(Sheldrick)'
_exptl_crystal_colour colorless
_exptl_crystal_density_diffrn 1.007
_exptl_crystal_density_method 'not measured'
_exptl_crystal_F_000 544
_exptl_crystal_size_max 0.64
_exptl_crystal_size_mid 0.58
_exptl_crystal_size_min 0.09
_refine_ls_extinction_method none
_refine_ls_goodness_of_fit_ref 0.687
_refine_ls_hydrogen_treatment mixed
_refine_ls_matrix_type full
_refine_ls_number_parameters 247
_refine_ls_number_reflns 3318
_refine_ls_number_restraints 0
_refine_ls_restrained_S_all 0.687
_refine_ls_R_factor_all 0.2381
_refine_ls_R_factor_gt 0.0690
_refine_ls_shift/su_max 0.000
_refine_ls_shift/su_mean 0.000
_refine_ls_structure_factor_coef Fsqd
_refine_ls_weighting_details 'calc w=1/[\s^2^(Fo^2^)+(0.1157P)^2^+0.0000P] where P=(Fo^2^+2Fc^2^)/3'
_refine_ls_weighting_scheme calc
_refine_ls_wR_factor_gt 0.1585
_refine_ls_wR_factor_ref 0.2057
_reflns_number_gt 986
_reflns_number_total 3318
_reflns_threshold_expression >2sigma(I)
_cod_original_sg_symbol_H-M 'P 21/c'
_cod_database_code 1101010

loop_
_symmetry_equiv_pos_as_xyz
'x, y, z'
'-x, y+1/2, -z+1/2'
'-x, -y, -z'
'x, -y-1/2, z-1/2'

loop_
_atom_site_label
_atom_site_type_symbol
_atom_site_fract_x
_atom_site_fract_y
_atom_site_fract_z
_atom_site_U_iso_or_equiv
_atom_site_adp_type
_atom_site_occupancy
_atom_site_symmetry_multiplicity
_atom_site_calc_flag
_atom_site_refinement_flags
_atom_site_disorder_assembly
_atom_site_disorder_group
H2B H 0.0925(13) -0.307(4) 0.353(3) 0.074(10) Uiso 1 1 d . . .
H1A H 0.1210(11) -0.540(3) 0.593(3) 0.052(8) Uiso 1 1 d . . .
H4B H 0.1550(12) -0.019(4) 0.386(3) 0.060(10) Uiso 1 1 d . . .
H11A H 0.420(2) 0.888(6) 0.732(4) 0.127(19) Uiso 1 1 d . . .
H2A H 0.1558(13) -0.394(4) 0.386(3) 0.074(11) Uiso 1 1 d . . .
H9B H 0.2978(14) 0.712(5) 0.683(3) 0.089(12) Uiso 1 1 d . . .
H9A H 0.3569(14) 0.597(5) 0.704(3) 0.084(12) Uiso 1 1 d . . .
H1B H 0.0622(13) -0.442(4) 0.549(3) 0.063(10) Uiso 1 1 d . . .
H7B H 0.2379(13) 0.414(4) 0.649(3) 0.069(10) Uiso 1 1 d . . .
H4A H 0.2112(14) -0.105(4) 0.415(3) 0.085(13) Uiso 1 1 d . . .
H7A H 0.2964(15) 0.319(5) 0.681(4) 0.102(13) Uiso 1 1 d . . .
H5A H 0.2340(12) 0.039(4) 0.646(3) 0.059(10) Uiso 1 1 d . . .
H6A H 0.2700(14) 0.170(4) 0.447(3) 0.078(11) Uiso 1 1 d . . .
H5B H 0.1757(12) 0.142(4) 0.618(3) 0.067(10) Uiso 1 1 d . . .
H3A H 0.1759(12) -0.244(4) 0.614(3) 0.060(10) Uiso 1 1 d . . .
H6B H 0.2135(12) 0.272(4) 0.423(3) 0.065(11) Uiso 1 1 d . . .
C1 C 0.09439(19) -0.4889(5) 0.5076(3) 0.0575(10) Uani 1 1 d . . .
C2 C 0.12424(19) -0.3471(5) 0.4329(3) 0.0590(10) Uani 1 1 d . . .
C3 C 0.1488(2) -0.2002(5) 0.5340(4) 0.0603(10) Uani 1 1 d . . .
C4 C 0.1820(2) -0.0612(5) 0.4647(4) 0.0626(11) Uani 1 1 d . . .
C5 C 0.2074(2) 0.0855(5) 0.5665(4) 0.0639(10) Uani 1 1 d . . .
C6 C 0.2406(2) 0.2237(5) 0.4963(4) 0.0691(11) Uani 1 1 d . . .
C7 C 0.2686(2) 0.3664(5) 0.5975(4) 0.0727(12) Uani 1 1 d . . .
C8 C 0.30120(16) 0.5052(5) 0.5266(4) 0.0787(12) Uani 1 1 d . . .
H8A H 0.3314 0.4471 0.4829 0.094 Uiso 1 1 calc R . .
H8B H 0.2741 0.5607 0.4486 0.094 Uiso 1 1 calc R . .
C9 C 0.3295(2) 0.6476(5) 0.6280(5) 0.0788(12) Uani 1 1 d . . .
C10 C 0.36202(19) 0.7861(5) 0.5590(4) 0.0986(13) Uani 1 1 d . . .
H10A H 0.3350 0.8405 0.4801 0.118 Uiso 1 1 calc R . .
H10B H 0.3924 0.7279 0.5161 0.118 Uiso 1 1 calc R . .
C11 C 0.3900(3) 0.9301(7) 0.6580(6) 0.1018(16) Uani 1 1 d . . .
C12 C 0.4221(4) 1.0659(10) 0.5832(10) 0.146(3) Uani 1 1 d . . .
C13 C 0.4520(2) 1.2051(8) 0.6836(7) 0.199(3) Uani 1 1 d . . .
H13A H 0.4246 1.2553 0.7390 0.298 Uiso 1 1 calc R . .
H13B H 0.4666 1.2966 0.6274 0.298 Uiso 1 1 calc R . .
H13C H 0.4841 1.1529 0.7488 0.298 Uiso 1 1 calc R . .
C1U C 0.04618(14) -0.7743(4) 0.4526(3) 0.0513(9) Uani 1 1 d . . .
N1 N 0.07143(12) -0.6289(4) 0.4083(3) 0.0578(9) Uani 1 1 d . . .
N2 N 0.02650(16) -0.8941(4) 0.3479(3) 0.0693(10) Uani 1 1 d . . .
O1 O 0.04130(10) -0.7972(3) 0.58145(19) 0.0641(7) Uani 1 1 d . . .
H2 H 0.0274(11) -0.872(4) 0.260(3) 0.050(9) Uiso 1 1 d . . .
H3B H 0.1170(13) -0.154(4) 0.576(3) 0.063(10) Uiso 1 1 d . . .
H1 H 0.0738(13) -0.612(4) 0.326(3) 0.068(11) Uiso 1 1 d . . .
H3 H 0.0057(15) -0.972(5) 0.376(4) 0.087(14) Uiso 1 1 d . . .
H11B H 0.359(2) 0.992(7) 0.697(5) 0.15(2) Uiso 1 1 d . . .
H12A H 0.455(2) 1.005(9) 0.559(7) 0.22(4) Uiso 1 1 d . . .
H12B H 0.399(3) 1.107(9) 0.500(6) 0.19(4) Uiso 1 1 d . . .

loop_
_atom_site_aniso_label
_atom_site_aniso_U_11
_atom_site_aniso_U_22
_atom_site_aniso_U_33
_atom_site_aniso_U_23
_atom_site_aniso_U_13
_atom_site_aniso_U_12
C1 0.088(3) 0.042(2) 0.0435(19) -0.0024(17) 0.014(2) -0.006(2)
C2 0.082(3) 0.044(2) 0.051(2) -0.0003(17) 0.012(2) -0.011(2)
C3 0.086(3) 0.044(2) 0.052(2) 0.0013(19) 0.014(2) -0.007(2)
C4 0.086(3) 0.050(3) 0.053(2) -0.0015(19) 0.013(2) -0.011(2)
C5 0.093(3) 0.046(2) 0.053(2) 0.0018(19) 0.012(2) -0.009(2)
C6 0.100(3) 0.048(3) 0.061(2) -0.004(2) 0.018(2) -0.011(2)
C7 0.099(3) 0.057(3) 0.065(2) -0.003(2) 0.021(2) -0.018(2)
C8 0.106(3) 0.058(3) 0.073(2) -0.003(2) 0.017(2) -0.017(2)
C9 0.099(3) 0.056(3) 0.080(3) -0.004(2) 0.012(3) -0.016(3)
C10 0.123(3) 0.073(3) 0.101(3) -0.014(3) 0.026(3) -0.028(3)
C11 0.104(4) 0.073(4) 0.127(4) -0.013(3) 0.013(4) -0.023(3)
C12 0.153(7) 0.101(5) 0.193(8) -0.027(5) 0.049(7) -0.054(5)
C13 0.177(6) 0.125(5) 0.287(8) -0.038(5) 0.018(5) -0.070(5)
C1U 0.082(2) 0.036(2) 0.0362(17) 0.0034(15) 0.0126(16) 0.0012(18)
N1 0.099(2) 0.0406(18) 0.0354(15) 0.0002(13) 0.0151(15) -0.0151(15)
N2 0.127(3) 0.048(2) 0.0352(16) -0.0035(15) 0.0202(17) -0.0222(19)
O1 0.1178(19) 0.0417(13) 0.0362(11) -0.0027(10) 0.0227(10) -0.0101(13)
